data_7020645
loop_
_publ_author_name
'Knight, Fergus R.'
'Randall, Rebecca A. M.'
'Wakefield, Lucy'
'Slawin, Alexandra M. Z.'
'Woollins, J. Derek'

_publ_section_title
;
 Silver(I) coordination complexes and extended networks assembled from S,
 Se, Te substituted acenaphthenes.
;
_journal_issue 1
_journal_name_full 'Dalton transactions (Cambridge, England : 2003)'
_journal_page_first 143
_journal_page_last 154
_journal_paper_doi 10.1039/c2dt31390a
_journal_volume 42
_journal_year 2013
_chemical_formula_moiety 'C38 H26 Ag2 Br2 F6 O6 S2 Te2'
_chemical_formula_sum 'C38 H26 Ag2 Br2 F6 O6 S2 Te2'
_chemical_formula_weight 1387.47
_space_group_IT_number 15
_symmetry_cell_setting monoclinic
_symmetry_Int_Tables_number 15
_symmetry_space_group_name_Hall '-I 2ya'
_symmetry_space_group_name_H-M 'I 1 2/a 1'
_atom_sites_solution_hydrogens geom
_atom_sites_solution_primary direct
_atom_sites_solution_secondary difmap
_cell_angle_alpha 90.0000
_cell_angle_beta 109.97(4)
_cell_angle_gamma 90.0000
_cell_formula_units_Z 4
_cell_length_a 27.848(14)
_cell_length_b 4.9481(19)
_cell_length_c 30.373(12)
_cell_measurement_reflns_used 6594
_cell_measurement_temperature 125
_cell_measurement_theta_max 26.37
_cell_measurement_theta_min 1.22
_cell_volume 3934(3)
_computing_cell_refinement 'CrystalClear-SM Expert 2.0 r5'
_computing_data_collection 'CrystalClear-SM Expert 2.0 r5 (Rigaku, 2010)'
_computing_data_reduction 'CrystalClear-SM Expert 2.0 r5'
_computing_molecular_graphics 'CrystalStructure 4.0'
_computing_publication_material 'CrystalStructure 4.0 (Rigaku, 2010)'
_computing_structure_refinement 'SHELXL97 (Sheldrick, 2008)'
_computing_structure_solution 'SHELXS97 (Sheldrick, 2008)'
_diffrn_ambient_temperature 125
_diffrn_detector_area_resol_mean 28.944
_diffrn_measured_fraction_theta_full 0.990
_diffrn_measured_fraction_theta_max 0.990
_diffrn_measurement_device_type 'Rigaku Saturn724'
_diffrn_measurement_method \w
_diffrn_radiation_type 'Mo K\a'
_diffrn_radiation_wavelength 0.71075
_diffrn_reflns_av_R_equivalents 0.0871
_diffrn_reflns_limit_h_max 34
_diffrn_reflns_limit_h_min -34
_diffrn_reflns_limit_k_max 6
_diffrn_reflns_limit_k_min -5
_diffrn_reflns_limit_l_max 37
_diffrn_reflns_limit_l_min -37
_diffrn_reflns_number 15083
_diffrn_reflns_theta_full 26.39
_diffrn_reflns_theta_max 26.39
_diffrn_standards_number 0
_exptl_absorpt_coefficient_mu 4.667
_exptl_absorpt_correction_T_max 0.911
_exptl_absorpt_correction_T_min 0.621
_exptl_absorpt_correction_type multi-scan
_exptl_absorpt_process_details 'REQAB (Rigaku, 1998)'
_exptl_crystal_colour colorless
_exptl_crystal_density_diffrn 2.343
_exptl_crystal_density_method 'not measured'
_exptl_crystal_description platelet
_exptl_crystal_F_000 2624.00
_exptl_crystal_size_max 0.270
_exptl_crystal_size_mid 0.030
_exptl_crystal_size_min 0.020
_refine_diff_density_max 1.690
_refine_diff_density_min -2.630
_refine_ls_extinction_method none
_refine_ls_goodness_of_fit_ref 1.229
_refine_ls_hydrogen_treatment constr
_refine_ls_number_parameters 262
_refine_ls_number_reflns 3979
_refine_ls_number_restraints 0
_refine_ls_R_factor_gt 0.0703
_refine_ls_shift/su_max 0.000
_refine_ls_structure_factor_coef Fsqd
_refine_ls_weighting_details 'w = 1/[\s^2^(Fo^2^)+(0.0998P)^2^+33.5732P] where P=(Fo^2^+2Fc^2^)/3'
_refine_ls_weighting_scheme calc
_refine_ls_wR_factor_ref 0.2200
_reflns_number_gt 3190
_reflns_number_total 3979
_reflns_threshold_expression F^2^>2.0\s(F^2^)
_cod_data_source_file c2dt31390a.txt
_cod_data_source_block Ferg185-7
_cod_original_cell_volume 3933(3)
_cod_database_code 7020645

loop_
_symmetry_equiv_pos_site_id
_symmetry_equiv_pos_as_xyz
1 +X,+Y,+Z
2 1/2-X,+Y,-Z
3 -X,-Y,-Z
4 1/2+X,-Y,+Z
5 1/2+X,1/2+Y,1/2+Z
6 -X,1/2+Y,1/2-Z
7 1/2-X,1/2-Y,1/2-Z
8 +X,1/2-Y,1/2+Z

loop_
_atom_site_label
_atom_site_type_symbol
_atom_site_fract_x
_atom_site_fract_y
_atom_site_fract_z
_atom_site_U_iso_or_equiv
_atom_site_adp_type
_atom_site_occupancy
_atom_site_symmetry_multiplicity
_atom_site_calc_flag
_atom_site_refinement_flags
Te1 Te 0.37471(3) 0.50574(15) 0.11047(3) 0.0221(3) Uani 1.0 8 d .
Ag1 Ag 0.31229(3) 0.8113(2) 0.04229(3) 0.0293(3) Uani 1.0 8 d .
Br1 Br 0.42974(5) 0.5013(3) 0.03282(4) 0.0295(4) Uani 1.0 8 d .
S1 S 0.28557(10) 1.3043(7) -0.04472(10) 0.0234(7) Uani 1.0 8 d .
F1 F 0.3587(3) 1.4067(18) -0.0782(3) 0.0418(19) Uani 1.0 8 d .
F2 F 0.3202(4) 1.0317(17) -0.1012(3) 0.046(2) Uani 1.0 8 d .
F3 F 0.2834(3) 1.405(2) -0.1303(3) 0.047(3) Uani 1.0 8 d .
O1 O 0.3237(3) 1.1657(17) -0.0060(3) 0.0278(19) Uani 1.0 8 d .
O2 O 0.2366(3) 1.1688(17) -0.0650(3) 0.0287(19) Uani 1.0 8 d .
O3 O 0.2812(4) 1.5913(19) -0.0373(3) 0.031(2) Uani 1.0 8 d .
C1 C 0.4758(5) 0.763(3) 0.0693(4) 0.025(3) Uani 1.0 8 d .
C2 C 0.5127(5) 0.856(3) 0.0532(4) 0.027(3) Uani 1.0 8 d .
C3 C 0.5481(5) 1.054(3) 0.0769(5) 0.026(3) Uani 1.0 8 d .
C4 C 0.5476(5) 1.151(3) 0.1180(5) 0.030(3) Uani 1.0 8 d .
C5 C 0.5100(5) 1.051(3) 0.1356(5) 0.024(3) Uani 1.0 8 d .
C6 C 0.5147(4) 1.164(3) 0.1790(4) 0.025(3) Uani 1.0 8 d .
C7 C 0.4848(5) 1.085(3) 0.2031(4) 0.027(3) Uani 1.0 8 d .
C8 C 0.4468(4) 0.888(3) 0.1810(5) 0.026(3) Uani 1.0 8 d .
C9 C 0.4390(4) 0.775(3) 0.1379(4) 0.018(3) Uani 1.0 8 d .
C10 C 0.4723(4) 0.855(3) 0.1128(5) 0.027(3) Uani 1.0 8 d .
C11 C 0.5808(5) 1.357(3) 0.1521(5) 0.027(3) Uani 1.0 8 d .
C12 C 0.5577(4) 1.376(3) 0.1906(4) 0.020(3) Uani 1.0 8 d .
C13 C 0.3465(4) 0.572(3) 0.1662(4) 0.022(3) Uani 1.0 8 d .
C14 C 0.3113(5) 0.773(3) 0.1642(5) 0.031(3) Uani 1.0 8 d .
C15 C 0.2921(5) 0.810(3) 0.2000(5) 0.034(3) Uani 1.0 8 d .
C16 C 0.3094(5) 0.646(3) 0.2388(5) 0.035(4) Uani 1.0 8 d .
C17 C 0.3445(5) 0.439(3) 0.2418(5) 0.029(3) Uani 1.0 8 d .
C18 C 0.3621(5) 0.401(3) 0.2052(5) 0.030(3) Uani 1.0 8 d .
C19 C 0.3137(5) 1.285(3) -0.0916(5) 0.036(4) Uani 1.0 8 d .
H2 H 0.5145 0.7836 0.0249 0.0328 Uiso 1.0 8 calc R
H3 H 0.5724 1.1191 0.0639 0.0316 Uiso 1.0 8 calc R
H7 H 0.4887 1.1560 0.2332 0.0322 Uiso 1.0 8 calc R
H8 H 0.4251 0.8299 0.1975 0.0309 Uiso 1.0 8 calc R
H11A H 0.5797 1.5338 0.1366 0.0327 Uiso 1.0 8 calc R
H11B H 0.6167 1.2943 0.1648 0.0327 Uiso 1.0 8 calc R
H12A H 0.5437 1.5595 0.1914 0.0241 Uiso 1.0 8 calc R
H12B H 0.5839 1.3382 0.2215 0.0241 Uiso 1.0 8 calc R
H14 H 0.3001 0.8877 0.1375 0.0376 Uiso 1.0 8 calc R
H15 H 0.2674 0.9464 0.1979 0.0403 Uiso 1.0 8 calc R
H16 H 0.2972 0.6736 0.2640 0.0422 Uiso 1.0 8 calc R
H17 H 0.3561 0.3269 0.2687 0.0348 Uiso 1.0 8 calc R
H18 H 0.3851 0.2573 0.2064 0.0359 Uiso 1.0 8 calc R

loop_
_atom_site_aniso_label
_atom_site_aniso_U_11
_atom_site_aniso_U_22
_atom_site_aniso_U_33
_atom_site_aniso_U_12
_atom_site_aniso_U_13
_atom_site_aniso_U_23
Te1 0.0194(4) 0.0241(5) 0.0207(5) 0.0003(3) 0.0041(4) 0.0002(3)
Ag1 0.0267(5) 0.0311(6) 0.0258(5) 0.0048(4) 0.0034(4) 0.0040(5)
Br1 0.0267(7) 0.0368(8) 0.0244(7) -0.0007(6) 0.0080(6) -0.0074(6)
S1 0.0199(13) 0.0252(16) 0.0230(14) 0.0011(12) 0.0048(12) 0.0018(13)
F1 0.028(4) 0.055(5) 0.043(5) -0.014(4) 0.013(4) -0.005(5)
F2 0.046(5) 0.046(6) 0.055(6) 0.011(4) 0.026(5) -0.005(4)
F3 0.039(5) 0.075(6) 0.029(4) 0.019(5) 0.014(4) 0.019(5)
O1 0.026(5) 0.032(5) 0.024(5) 0.001(4) 0.008(4) 0.008(4)
O2 0.020(4) 0.032(5) 0.030(5) -0.003(4) 0.003(4) -0.003(4)
O3 0.035(5) 0.023(5) 0.031(5) -0.003(4) 0.006(5) -0.001(4)
C1 0.020(6) 0.037(8) 0.014(6) 0.014(5) 0.001(5) 0.011(5)
C2 0.023(6) 0.036(8) 0.025(6) 0.002(6) 0.010(6) 0.005(6)
C3 0.021(6) 0.036(8) 0.028(7) 0.008(6) 0.017(6) 0.009(6)
C4 0.026(6) 0.029(8) 0.033(7) 0.005(6) 0.007(6) 0.005(6)
C5 0.021(6) 0.027(7) 0.027(6) 0.007(5) 0.013(6) 0.012(6)
C6 0.011(5) 0.031(7) 0.028(6) 0.007(5) 0.001(5) 0.002(6)
C7 0.028(6) 0.031(7) 0.020(6) 0.007(6) 0.006(6) 0.004(6)
C8 0.014(5) 0.031(7) 0.028(6) -0.007(5) 0.002(5) 0.004(6)
C9 0.020(6) 0.011(6) 0.019(6) 0.002(5) 0.001(5) 0.010(5)
C10 0.014(5) 0.039(8) 0.030(7) 0.005(6) 0.009(5) 0.004(6)
C11 0.018(6) 0.034(8) 0.031(7) -0.004(6) 0.009(5) 0.010(6)
C12 0.021(6) 0.011(6) 0.031(7) -0.003(5) 0.012(5) 0.000(5)
C13 0.020(6) 0.022(6) 0.024(6) -0.005(5) 0.008(5) 0.000(5)
C14 0.025(6) 0.040(8) 0.036(7) 0.008(6) 0.019(6) 0.016(6)
C15 0.021(6) 0.045(9) 0.037(7) -0.004(6) 0.012(6) -0.005(7)
C16 0.031(7) 0.053(10) 0.025(7) -0.012(7) 0.013(6) -0.005(7)
C17 0.034(7) 0.027(7) 0.024(7) -0.004(6) 0.007(6) 0.004(6)
C18 0.023(6) 0.031(7) 0.038(7) -0.007(6) 0.014(6) -0.003(6)
C19 0.021(6) 0.042(9) 0.044(8) 0.016(6) 0.009(6) -0.001(7)

loop_
_atom_type_symbol
_atom_type_description
_atom_type_scat_dispersion_real
_atom_type_scat_dispersion_imag
_atom_type_scat_source
C C 0.0033 0.0016
;
International Tables for Crystallography
(1992, Vol. C, Tables 4.2.6.8 and 6.1.1.4)
;
H H 0.0000 0.0000
;
International Tables for Crystallography
(1992, Vol. C, Table 6.1.1.4)
;
Ag Ag -0.8971 1.1015
;
International Tables for Crystallography
(1992, Vol. C, Tables 4.2.6.8 and 6.1.1.4)
;
Br Br -0.2901 2.4595
;
International Tables for Crystallography
(1992, Vol. C, Tables 4.2.6.8 and 6.1.1.4)
;
F F 0.0171 0.0103
;
International Tables for Crystallography
(1992, Vol. C, Tables 4.2.6.8 and 6.1.1.4)
;
O O 0.0106 0.0060
;
International Tables for Crystallography
(1992, Vol. C, Tables 4.2.6.8 and 6.1.1.4)
;
S S 0.1246 0.1234
;
International Tables for Crystallography
(1992, Vol. C, Tables 4.2.6.8 and 6.1.1.4)
;
Te Te -0.5308 1.6751
;
International Tables for Crystallography
(1992, Vol. C, Tables 4.2.6.8 and 6.1.1.4)
;

loop_
_geom_angle_atom_site_label_1
_geom_angle_atom_site_label_2
_geom_angle_atom_site_label_3
_geom_angle
_geom_angle_publ_flag
Ag1 Te1 C9 100.6(3) yes
Ag1 Te1 C13 102.2(3) yes
C9 Te1 C13 94.7(5) yes
Te1 Ag1 O1 135.04(19) yes
O1 S1 O2 116.3(5) yes
O1 S1 O3 114.3(5) yes
O1 S1 C19 102.3(6) yes
O2 S1 O3 113.7(5) yes
O2 S1 C19 103.4(6) yes
O3 S1 C19 104.6(7) yes
Ag1 O1 S1 129.1(5) yes
Br1 C1 C2 117.8(10) yes
Br1 C1 C10 120.8(10) yes
C2 C1 C10 121.4(11) yes
C1 C2 C3 122.5(13) yes
C2 C3 C4 120.0(13) yes
C3 C4 C5 117.8(11) yes
C3 C4 C11 132.7(13) yes
C5 C4 C11 109.5(12) yes
C4 C5 C6 111.9(11) yes
C4 C5 C10 124.9(13) yes
C6 C5 C10 123.2(13) yes
C5 C6 C7 121.6(11) yes
C5 C6 C12 107.6(12) yes
C7 C6 C12 130.8(12) yes
C6 C7 C8 116.2(12) yes
C7 C8 C9 125.2(13) yes
Te1 C9 C8 117.3(10) yes
Te1 C9 C10 124.3(8) yes
C8 C9 C10 118.3(10) yes
C1 C10 C5 113.3(12) yes
C1 C10 C9 131.2(11) yes
C5 C10 C9 115.5(12) yes
C4 C11 C12 104.4(11) yes
C6 C12 C11 106.3(10) yes
Te1 C13 C14 121.7(10) yes
Te1 C13 C18 119.4(10) yes
C14 C13 C18 118.8(13) yes
C13 C14 C15 121.4(12) yes
C14 C15 C16 118.7(13) yes
C15 C16 C17 121.4(14) yes
C16 C17 C18 118.9(12) yes
C13 C18 C17 120.7(13) yes
S1 C19 F1 110.1(10) yes
S1 C19 F2 110.3(11) yes
S1 C19 F3 110.4(10) yes
F1 C19 F2 108.5(11) yes
F1 C19 F3 108.5(12) yes
F2 C19 F3 109.0(11) yes
C1 C2 H2 118.738 no
C3 C2 H2 118.740 no
C2 C3 H3 119.996 no
C4 C3 H3 120.004 no
C6 C7 H7 121.897 no
C8 C7 H7 121.892 no
C7 C8 H8 117.395 no
C9 C8 H8 117.390 no
C4 C11 H11A 110.864 no
C4 C11 H11B 110.870 no
C12 C11 H11A 110.865 no
C12 C11 H11B 110.885 no
H11A C11 H11B 108.918 no
C6 C12 H12A 110.467 no
C6 C12 H12B 110.478 no
C11 C12 H12A 110.458 no
C11 C12 H12B 110.440 no
H12A C12 H12B 108.661 no
C13 C14 H14 119.289 no
C15 C14 H14 119.297 no
C14 C15 H15 120.653 no
C16 C15 H15 120.656 no
C15 C16 H16 119.309 no
C17 C16 H16 119.297 no
C16 C17 H17 120.555 no
C18 C17 H17 120.525 no
C13 C18 H18 119.664 no
C17 C18 H18 119.667 no

loop_
_geom_bond_atom_site_label_1
_geom_bond_atom_site_label_2
_geom_bond_distance
_geom_bond_publ_flag
Te1 Ag1 2.6714(15) yes
Te1 C9 2.158(11) yes
Te1 C13 2.121(14) yes
Ag1 O1 2.377(9) yes
Br1 C1 1.891(12) yes
S1 O1 1.458(8) yes
S1 O2 1.455(8) yes
S1 O3 1.450(10) yes
S1 C19 1.849(17) yes
F1 C19 1.321(15) yes
F2 C19 1.312(17) yes
F3 C19 1.332(15) yes
C1 C2 1.358(19) yes
C1 C10 1.432(19) yes
C2 C3 1.402(17) yes
C3 C4 1.34(2) yes
C4 C5 1.42(2) yes
C4 C11 1.519(17) yes
C5 C6 1.399(18) yes
C5 C10 1.422(16) yes
C6 C7 1.34(2) yes
C6 C12 1.541(16) yes
C7 C8 1.427(17) yes
C8 C9 1.371(17) yes
C9 C10 1.443(19) yes
C11 C12 1.52(2) yes
C13 C14 1.382(18) yes
C13 C18 1.399(18) yes
C14 C15 1.38(3) yes
C15 C16 1.376(19) yes
C16 C17 1.40(2) yes
C17 C18 1.37(3) yes
C2 H2 0.950 no
C3 H3 0.950 no
C7 H7 0.950 no
C8 H8 0.950 no
C11 H11A 0.990 no
C11 H11B 0.990 no
C12 H12A 0.990 no
C12 H12B 0.990 no
C14 H14 0.950 no
C15 H15 0.950 no
C16 H16 0.950 no
C17 H17 0.950 no
C18 H18 0.950 no

loop_
_geom_contact_atom_site_label_1
_geom_contact_atom_site_label_2
_geom_contact_distance
_geom_contact_publ_flag
_geom_contact_site_symmetry_2
Te1 Br1 3.222(3) no .
Br1 C9 3.395(12) no .
F1 O1 2.938(14) no .
F1 O3 2.977(14) no .
F2 O1 2.934(14) no .
F2 O2 2.973(14) no .
F3 O2 2.962(14) no .
F3 O3 2.993(13) no .
C1 C4 2.803(17) no .
C2 C5 2.705(19) no .
C3 C6 3.57(2) no .
C3 C10 2.86(2) no .
C4 C7 3.60(2) no .
C5 C8 2.71(2) no .
C6 C9 2.811(15) no .
C7 C10 2.880(19) no .
C8 C13 3.096(17) no .
C13 C16 2.76(2) no .
C14 C17 2.765(19) no .
C15 C18 2.78(2) no .
Te1 O2 3.371(8) no 2_545
Ag1 Ag1 3.542(3) no 2_555
Ag1 S1 3.534(4) no 1_545
Ag1 O1 3.575(9) no 1_545
Ag1 O2 2.469(9) no 2_555
Ag1 O3 2.518(9) no 1_545
Ag1 O3 2.778(10) no 2_545
Br1 F1 3.308(8) no 1_545
Br1 O1 3.239(8) no 1_545
S1 Ag1 3.534(4) no 1_565
S1 O3 3.540(10) no 1_545
F1 Br1 3.308(8) no 1_565
F1 F2 3.269(12) no 1_565
F1 C3 3.446(16) no 3_675
F1 C11 3.441(17) no 3_685
F2 F1 3.269(12) no 1_545
F2 F3 3.290(13) no 1_545
F2 O3 3.337(14) no 1_545
F2 C3 3.512(15) no 3_675
F3 F2 3.290(13) no 1_565
F3 C13 3.500(14) no 2_565
F3 C14 3.076(15) no 2_565
F3 C15 3.141(15) no 2_565
O1 Ag1 3.575(9) no 1_565
O1 Br1 3.239(8) no 1_565
O1 O2 3.154(14) no 2_555
O1 O3 3.100(13) no 1_545
O2 Te1 3.371(8) no 2_565
O2 Ag1 2.469(9) no 2_555
O2 O1 3.154(14) no 2_555
O2 O3 3.115(13) no 1_545
O2 C14 3.455(16) no 2_555
O3 Ag1 2.518(9) no 1_565
O3 Ag1 2.778(10) no 2_565
O3 S1 3.540(10) no 1_565
O3 F2 3.337(14) no 1_565
O3 O1 3.100(13) no 1_565
O3 O2 3.115(13) no 1_565
O3 O3 3.292(15) no 2_555
C2 C2 3.381(18) no 3_675
C3 F1 3.446(16) no 3_675
C3 F2 3.512(15) no 3_675
C11 F1 3.441(17) no 3_685
C12 C17 3.534(16) no 6_655
C13 F3 3.500(14) no 2_545
C14 F3 3.076(15) no 2_545
C14 O2 3.455(16) no 2_555
C14 C18 3.466(19) no 1_565
C15 F3 3.141(15) no 2_545
C15 C17 3.488(19) no 1_565
C15 C18 3.49(2) no 1_565
C17 C12 3.534(16) no 6_645
C17 C15 3.488(19) no 1_545
C18 C14 3.466(19) no 1_545
C18 C15 3.49(2) no 1_545
Te1 H8 3.0000 no .
Te1 H14 3.1185 no .
Te1 H18 3.0839 no .
Ag1 H14 3.0483 no .
Br1 H2 2.8243 no .
C1 H3 3.2654 no .
C3 H11A 2.9355 no .
C3 H11B 2.9517 no .
C4 H2 3.2208 no .
C4 H12A 3.0376 no .
C4 H12B 3.0976 no .
C5 H3 3.2333 no .
C5 H7 3.2591 no .
C5 H11A 3.0717 no .
C5 H11B 3.0441 no .
C5 H12A 3.0004 no .
C5 H12B 3.0660 no .
C6 H8 3.1968 no .
C6 H11A 3.1435 no .
C6 H11B 3.0841 no .
C7 H12A 2.9557 no .
C7 H12B 2.9056 no .
C9 H7 3.3330 no .
C10 H2 3.2831 no .
C10 H8 3.2680 no .
C11 H3 2.8614 no .
C12 H7 2.8720 no .
C13 H8 2.4308 no .
C13 H15 3.2644 no .
C13 H17 3.2667 no .
C14 H8 2.9934 no .
C14 H16 3.2273 no .
C14 H18 3.2516 no .
C15 H17 3.2723 no .
C16 H14 3.2268 no .
C16 H18 3.2434 no .
C17 H8 3.5556 no .
C17 H15 3.2759 no .
C18 H8 2.8142 no .
C18 H14 3.2524 no .
C18 H16 3.2375 no .
H2 H3 2.3338 no .
H3 H11A 2.9716 no .
H3 H11B 3.0151 no .
H7 H8 2.3662 no .
H7 H12A 3.0458 no .
H7 H12B 2.9336 no .
H8 H14 3.3449 no .
H8 H18 3.0903 no .
H11A H12A 2.2189 no .
H11A H12B 2.7187 no .
H11B H12A 2.7611 no .
H11B H12B 2.2193 no .
H14 H15 2.3280 no .
H15 H16 2.3254 no .
H16 H17 2.3443 no .
H17 H18 2.3228 no .
Br1 H2 3.0535 no 3_665
Br1 H3 3.4697 no 3_675
F1 H2 3.4744 no 3_675
F1 H3 3.1745 no 3_675
F1 H3 2.9691 no 3_685
F1 H11A 2.8755 no 3_685
F1 H11B 3.2890 no 3_685
F2 H3 2.9114 no 3_675
F2 H11B 3.4272 no 3_675
F2 H14 3.2295 no 2_555
F2 H15 3.1407 no 2_555
F3 H14 3.4157 no 2_555
F3 H14 3.2874 no 2_565
F3 H15 3.0630 no 2_555
F3 H15 3.3759 no 2_565
O2 H14 2.5077 no 2_555
O3 H14 3.4415 no 2_565
C1 H11A 3.1316 no 1_545
C2 H2 2.8562 no 3_675
C2 H3 3.5380 no 3_675
C2 H11A 3.0352 no 1_545
C3 H2 3.0922 no 3_675
C3 H11A 3.0980 no 1_545
C4 H11A 3.1795 no 1_545
C5 H11A 3.2053 no 1_545
C5 H12A 2.9298 no 1_545
C6 H12A 3.0866 no 1_545
C7 H7 2.7948 no 6_645
C7 H7 3.3612 no 6_655
C7 H8 3.4197 no 6_655
C7 H12A 3.1588 no 1_545
C7 H12A 3.5564 no 6_645
C7 H18 2.9387 no 1_565
C8 H7 2.8518 no 6_645
C8 H12A 3.0734 no 1_545
C8 H12B 3.3577 no 6_645
C8 H18 2.7916 no 1_565
C9 H12A 3.0087 no 1_545
C10 H11A 3.2424 no 1_545
C10 H12A 2.9240 no 1_545
C11 H16 3.5974 no 6_655
C11 H17 3.5856 no 6_655
C11 H17 3.3764 no 6_665
C12 H7 3.3131 no 6_655
C12 H8 3.2727 no 6_655
C12 H17 3.5572 no 6_655
C12 H17 3.1997 no 6_665
C12 H18 3.5313 no 6_665
C13 H12B 3.5511 no 6_645
C14 H18 3.1325 no 1_565
C15 H12B 3.4653 no 6_645
C15 H16 3.0400 no 7_565
C15 H17 3.3958 no 1_565
C15 H18 3.3607 no 1_565
C16 H11B 3.0387 no 6_645
C16 H12B 2.9575 no 6_645
C16 H15 3.3612 no 7_565
C16 H16 3.0729 no 7_565
C17 H11B 3.1951 no 6_645
C17 H12B 3.5419 no 6_635
C17 H12B 2.7563 no 6_645
C17 H15 3.2215 no 1_545
C18 H7 3.5460 no 1_545
C18 H8 3.3778 no 1_545
C18 H12B 3.5619 no 6_635
C18 H12B 3.0989 no 6_645
C18 H14 3.3520 no 1_545
C18 H15 3.4149 no 1_545
C19 H3 3.5969 no 3_675
C19 H14 3.5834 no 2_555
H2 Br1 3.0535 no 3_665
H2 F1 3.4744 no 3_675
H2 C2 2.8562 no 3_675
H2 C3 3.0922 no 3_675
H2 H2 3.1595 no 3_665
H2 H2 2.5863 no 3_675
H2 H3 2.9830 no 3_675
H2 H11A 3.4838 no 1_545
H3 Br1 3.4697 no 3_675
H3 F1 3.1745 no 3_675
H3 F1 2.9691 no 3_685
H3 F2 2.9114 no 3_675
H3 C2 3.5380 no 3_675
H3 C19 3.5969 no 3_675
H3 H2 2.9830 no 3_675
H7 C7 3.3612 no 6_645
H7 C7 2.7948 no 6_655
H7 C8 2.8518 no 6_655
H7 C12 3.3131 no 6_645
H7 C18 3.5460 no 1_565
H7 H7 2.6684 no 6_645
H7 H7 2.6684 no 6_655
H7 H8 2.7341 no 6_655
H7 H12A 2.7749 no 6_645
H7 H12B 3.2162 no 6_645
H7 H18 2.7625 no 1_565
H8 C7 3.4197 no 6_645
H8 C12 3.2727 no 6_645
H8 C18 3.3778 no 1_565
H8 H7 2.7341 no 6_645
H8 H12A 3.3803 no 6_645
H8 H12B 2.5556 no 6_645
H8 H18 2.4486 no 1_565
H11A F1 2.8755 no 3_685
H11A C1 3.1316 no 1_565
H11A C2 3.0352 no 1_565
H11A C3 3.0980 no 1_565
H11A C4 3.1795 no 1_565
H11A C5 3.2053 no 1_565
H11A C10 3.2424 no 1_565
H11A H2 3.4838 no 1_565
H11A H17 3.1703 no 6_665
H11B F1 3.2890 no 3_685
H11B F2 3.4272 no 3_675
H11B C16 3.0387 no 6_655
H11B C17 3.1952 no 6_655
H11B H16 2.6901 no 6_655
H11B H17 2.9923 no 6_655
H11B H17 3.2480 no 6_665
H12A C5 2.9298 no 1_565
H12A C6 3.0866 no 1_565
H12A C7 3.1588 no 1_565
H12A C7 3.5564 no 6_655
H12A C8 3.0734 no 1_565
H12A C9 3.0087 no 1_565
H12A C10 2.9240 no 1_565
H12A H7 2.7749 no 6_655
H12A H8 3.3803 no 6_655
H12A H17 2.9486 no 6_665
H12A H18 3.2124 no 6_665
H12B C8 3.3577 no 6_655
H12B C13 3.5511 no 6_655
H12B C15 3.4653 no 6_655
H12B C16 2.9575 no 6_655
H12B C17 2.7563 no 6_655
H12B C17 3.5419 no 6_665
H12B C18 3.0989 no 6_655
H12B C18 3.5619 no 6_665
H12B H7 3.2162 no 6_655
H12B H8 2.5556 no 6_655
H12B H16 3.2921 no 6_655
H12B H17 2.9910 no 6_655
H12B H17 2.8971 no 6_665
H12B H18 3.5366 no 6_655
H12B H18 2.9235 no 6_665
H14 F2 3.2295 no 2_555
H14 F3 3.2874 no 2_545
H14 F3 3.4157 no 2_555
H14 O2 2.5077 no 2_555
H14 O3 3.4415 no 2_545
H14 C18 3.3520 no 1_565
H14 C19 3.5834 no 2_555
H14 H18 3.1523 no 1_565
H15 F2 3.1407 no 2_555
H15 F3 3.3759 no 2_545
H15 F3 3.0630 no 2_555
H15 C16 3.3612 no 7_565
H15 C17 3.2215 no 1_565
H15 C18 3.4149 no 1_565
H15 H16 2.5191 no 7_565
H15 H17 3.2616 no 1_565
H15 H18 3.5486 no 1_565
H16 C11 3.5974 no 6_645
H16 C15 3.0400 no 7_565
H16 C16 3.0729 no 7_565
H16 H11B 2.6901 no 6_645
H16 H12B 3.2921 no 6_645
H16 H15 2.5191 no 7_565
H16 H16 2.5833 no 7_565
H17 C11 3.3764 no 6_635
H17 C11 3.5856 no 6_645
H17 C12 3.1997 no 6_635
H17 C12 3.5572 no 6_645
H17 C15 3.3958 no 1_545
H17 H11A 3.1703 no 6_635
H17 H11B 3.2480 no 6_635
H17 H11B 2.9923 no 6_645
H17 H12A 2.9486 no 6_635
H17 H12B 2.8971 no 6_635
H17 H12B 2.9910 no 6_645
H17 H15 3.2616 no 1_545
H18 C7 2.9387 no 1_545
H18 C8 2.7916 no 1_545
H18 C12 3.5313 no 6_635
H18 C14 3.1325 no 1_545
H18 C15 3.3607 no 1_545
H18 H7 2.7625 no 1_545
H18 H8 2.4486 no 1_545
H18 H12A 3.2124 no 6_635
H18 H12B 2.9235 no 6_635
H18 H12B 3.5366 no 6_645
H18 H14 3.1523 no 1_545
H18 H15 3.5486 no 1_545

loop_
_geom_torsion_atom_site_label_1
_geom_torsion_atom_site_label_2
_geom_torsion_atom_site_label_3
_geom_torsion_atom_site_label_4
_geom_torsion
_geom_torsion_publ_flag
Ag1 Te1 C9 C8 108.4(6) no
Ag1 Te1 C9 C10 -68.2(7) no
C9 Te1 Ag1 O1 27.6(4) no
Ag1 Te1 C13 C14 -11.1(8) no
Ag1 Te1 C13 C18 166.1(6) no
C13 Te1 Ag1 O1 124.7(4) no
C9 Te1 C13 C14 90.8(8) no
C9 Te1 C13 C18 -92.0(8) no
C13 Te1 C9 C8 5.1(7) no
C13 Te1 C9 C10 -171.5(8) no
Te1 Ag1 O1 S1 175.3(5) no
O2 S1 O1 Ag1 -17.8(9) no
O3 S1 O1 Ag1 117.9(7) no
O1 S1 C19 F1 -60.0(10) no
O1 S1 C19 F2 59.7(8) no
O1 S1 C19 F3 -179.7(8) no
C19 S1 O1 Ag1 -129.7(7) no
O2 S1 C19 F1 178.7(8) no
O2 S1 C19 F2 -61.5(8) no
O2 S1 C19 F3 59.0(10) no
O3 S1 C19 F1 59.5(9) no
O3 S1 C19 F2 179.2(7) no
O3 S1 C19 F3 -60.3(9) no
Br1 C1 C2 C3 178.6(7) no
Br1 C1 C10 C5 179.8(7) no
Br1 C1 C10 C9 2.7(17) no
C2 C1 C10 C5 1.2(16) no
C2 C1 C10 C9 -175.9(11) no
C10 C1 C2 C3 -2.8(18) no
C1 C2 C3 C4 2.7(18) no
C2 C3 C4 C5 -1.1(17) no
C2 C3 C4 C11 178.3(11) no
C3 C4 C5 C6 178.4(10) no
C3 C4 C5 C10 -0.4(17) no
C3 C4 C11 C12 178.3(13) no
C5 C4 C11 C12 -2.3(12) no
C11 C4 C5 C6 -1.2(13) no
C11 C4 C5 C10 -179.9(9) no
C4 C5 C6 C7 -176.1(10) no
C4 C5 C6 C12 4.1(13) no
C4 C5 C10 C1 0.3(16) no
C4 C5 C10 C9 177.9(10) no
C6 C5 C10 C1 -178.3(10) no
C6 C5 C10 C9 -0.7(16) no
C10 C5 C6 C7 2.7(17) no
C10 C5 C6 C12 -177.1(10) no
C5 C6 C7 C8 -2.4(17) no
C5 C6 C12 C11 -5.3(11) no
C7 C6 C12 C11 174.8(11) no
C12 C6 C7 C8 177.5(10) no
C6 C7 C8 C9 0.2(17) no
C7 C8 C9 Te1 -175.1(10) no
C7 C8 C9 C10 1.7(17) no
Te1 C9 C10 C1 -7.7(17) no
Te1 C9 C10 C5 175.2(6) no
C8 C9 C10 C1 175.7(10) no
C8 C9 C10 C5 -1.3(15) no
C4 C11 C12 C6 4.5(11) no
Te1 C13 C14 C15 178.2(7) no
Te1 C13 C18 C17 179.9(7) no
C14 C13 C18 C17 -2.8(17) no
C18 C13 C14 C15 1.0(17) no
C13 C14 C15 C16 1.3(18) no
C14 C15 C16 C17 -1.9(19) no
C15 C16 C17 C18 0.2(19) no
C16 C17 C18 C13 2.2(18) no
